data_7135776
loop_
_publ_author_name
'Swami, Sonia'
'Saroj, Harshita'
'Jaiswal, Ritika'
'Adachi, Yohei'
'Roy, Aniruddha'
'Oshita, Joji'
'Arora, Pankaj'
'Grover, Nitika'

_publ_section_title
;
 <i>meso</i>-Substitution controlled synthesis of BODIPY-DPM conjugates: a
 pathway to tailored photophysical properties.
;
_journal_issue 41
_journal_name_full 'Chemical communications (Cambridge, England)'
_journal_page_first 10496
_journal_page_last 10499
_journal_paper_doi 10.1039/d6cc01186a
_journal_volume 62
_journal_year 2026
_chemical_formula_moiety 'C24 H24 B F6 N3'
_chemical_formula_sum 'C24 H24 B F6 N3'
_chemical_formula_weight 479.27
_space_group_crystal_system monoclinic
_space_group_IT_number 14
_space_group_name_Hall '-P 2ybc'
_space_group_name_H-M_alt 'P 1 21/c 1'
_atom_sites_solution_hydrogens geom
_atom_sites_solution_primary dual
_audit_creation_date 2025-10-08
_audit_creation_method
;
Olex2 1.5
(compiled 2023.03.06 svn.rbb2c1857 for OlexSys, GUI svn.r6748)
;
_audit_update_record
;
2025-12-22 deposited with the CCDC.	2026-04-29 downloaded from the CCDC.
;
_cell_angle_alpha 90
_cell_angle_beta 110.444(4)
_cell_angle_gamma 90
_cell_formula_units_Z 4
_cell_length_a 14.2658(5)
_cell_length_b 9.9649(4)
_cell_length_c 17.1301(6)
_cell_measurement_reflns_used 7445
_cell_measurement_temperature 293(2)
_cell_measurement_theta_max 24.2780
_cell_measurement_theta_min 2.3980
_cell_volume 2281.79(16)
_computing_cell_refinement 'CrysAlisPro 1.171.44.85 (Rigaku OD, 2024)'
_computing_data_collection 'CrysAlisPro system (CCD 42.94a 64-bit (release 21-06-2023))'
_computing_data_reduction 'CrysAlisPro 1.171.44.85 (Rigaku OD, 2024)'
_computing_molecular_graphics 'Olex2 1.5 (Dolomanov et al., 2009)'
_computing_publication_material 'Olex2 1.5 (Dolomanov et al., 2009)'
_computing_structure_refinement 'SHELXL 2018/3 (Sheldrick, 2015)'
_computing_structure_solution 'SHELXT 2018/2 (Sheldrick, 2018)'
_diffrn_ambient_temperature 293(2)
_diffrn_detector 'Hybrid Pixel Array Detector'
_diffrn_detector_area_resol_mean 10.0000
_diffrn_measured_fraction_theta_full 0.985
_diffrn_measured_fraction_theta_max 0.985
_diffrn_measurement_details
;
List of Runs (angles in degrees, time in seconds):

  # Type    Start    End  Width  t~exp~   \w     \q     \k     \f   Frames
#--------------------------------------------------------------------------
  1  \w    -62.00 -37.00   0.50   32.96    --   -5.30 -68.00 -51.00   50
  2  \w    -23.00   2.00   0.50   32.96    --   -5.30  68.00  81.00   50
  3  \w    -18.00  40.00   0.50   32.96    --    5.30  68.00  81.00  116
  4  \w      5.00  30.00   0.50   32.96    --    5.30 -68.00 -51.00   50
  5  \w    -17.00  61.00   0.50   32.96    --    5.30  77.00 -90.00  156
  6  \w    -84.00  26.00   0.50   32.96    --    5.30 -77.00 -60.00  220
  7  \w    -84.00  -3.00   0.50   32.96    --    5.30 -77.00-120.00  162
;
_diffrn_measurement_device 'four-circle diffractometer'
_diffrn_measurement_device_type 'XtaLAB Pro II AFC12 (RINC): Kappa single'
_diffrn_measurement_method '\w scans'
_diffrn_orient_matrix_type 'CrysAlisPro convention (1999,Acta A55,543-557)'
_diffrn_orient_matrix_UB_11 -0.0136822000
_diffrn_orient_matrix_UB_12 0.0532752000
_diffrn_orient_matrix_UB_13 -0.0292568000
_diffrn_orient_matrix_UB_21 0.0512601000
_diffrn_orient_matrix_UB_22 0.0137874000
_diffrn_orient_matrix_UB_23 0.0078519000
_diffrn_orient_matrix_UB_31 -0.0004952000
_diffrn_orient_matrix_UB_32 -0.0451458000
_diffrn_orient_matrix_UB_33 -0.0321778000
_diffrn_radiation_monochromator mirror
_diffrn_radiation_probe x-ray
_diffrn_radiation_type 'Mo K\a'
_diffrn_radiation_wavelength 0.71073
_diffrn_reflns_av_R_equivalents 0.0227
_diffrn_reflns_av_unetI/netI 0.0212
_diffrn_reflns_Laue_measured_fraction_full 0.985
_diffrn_reflns_Laue_measured_fraction_max 0.985
_diffrn_reflns_limit_h_max 15
_diffrn_reflns_limit_h_min -16
_diffrn_reflns_limit_k_max 11
_diffrn_reflns_limit_k_min -11
_diffrn_reflns_limit_l_max 19
_diffrn_reflns_limit_l_min -18
_diffrn_reflns_number 16003
_diffrn_reflns_point_group_measured_fraction_full 0.985
_diffrn_reflns_point_group_measured_fraction_max 0.985
_diffrn_reflns_theta_full 24.461
_diffrn_reflns_theta_max 24.461
_diffrn_reflns_theta_min 1.523
_diffrn_source 'micro-focus sealed X-ray tube'
_diffrn_source_type 'Rigaku (Mo) X-ray Source'
_exptl_absorpt_coefficient_mu 0.117
_exptl_absorpt_correction_T_max 0.988
_exptl_absorpt_correction_T_min 0.986
_exptl_absorpt_correction_type multi-scan
_exptl_absorpt_process_details
;
CrysAlisPro 1.171.44.85 (Rigaku Oxford Diffraction, 2024)
Empirical absorption correction using spherical harmonics,
implemented in SCALE3 ABSPACK scaling algorithm.
;
_exptl_crystal_colour orange
_exptl_crystal_density_diffrn 1.395
_exptl_crystal_description Needle-shaped
_exptl_crystal_F_000 992
_exptl_crystal_size_max 0.12
_exptl_crystal_size_mid 0.11
_exptl_crystal_size_min 0.10
_refine_diff_density_max 0.191
_refine_diff_density_min -0.226
_refine_diff_density_rms 0.036
_refine_ls_extinction_method none
_refine_ls_goodness_of_fit_ref 1.098
_refine_ls_hydrogen_treatment constr
_refine_ls_matrix_type full
_refine_ls_number_parameters 311
_refine_ls_number_reflns 3781
_refine_ls_number_restraints 18
_refine_ls_restrained_S_all 1.095
_refine_ls_R_factor_all 0.0600
_refine_ls_R_factor_gt 0.0429
_refine_ls_shift/su_max 0.000
_refine_ls_shift/su_mean 0.000
_refine_ls_structure_factor_coef Fsqd
_refine_ls_weighting_details 'w=1/[\s^2^(Fo^2^)+(0.0705P)^2^+0.4129P] where P=(Fo^2^+2Fc^2^)/3'
_refine_ls_weighting_scheme calc
_refine_ls_wR_factor_gt 0.1247
_refine_ls_wR_factor_ref 0.1356
_reflns_Friedel_coverage 0.000
_reflns_number_gt 2742
_reflns_number_total 3723
_reflns_threshold_expression 'I > 2\s(I)'
_cod_data_source_file d6cc01186a2.cif
_cod_data_source_block ss-41_auto_re_1
_cod_depositor_comments 'Adding full bibliography for 7135776.cif.'
_cod_database_code 7135776
_shelx_shelxl_version_number 2018/3
_chemical_oxdiff_formula 'C24 H24 B F6 N3'
_shelx_space_group_comment
;
The symmetry employed for this shelxl refinement is uniquely defined
by the following loop, which should always be used as a source of
symmetry information in preference to the above space-group names.
They are only intended as comments.
;
_diffrn_oxdiff_digest_od_ed
;

;
_olex2_refinement_description
;
1. Fixed Uiso
 At 1.2 times of:
  All C(H) groups, All C(H,H) groups
 At 1.5 times of:
  All C(H,H,H) groups
2. Uiso/Uaniso restraints and constraints
C21 \\sim N3 \\sim C22 \\sim C23: within 2A with sigma of 0.04 and sigma for
terminal atoms of 0.08 within 2A
3.a Secondary CH2 refined with riding coordinates:
 C25(H25A,H25B), C21(H21A,H21B), C24(H24A,H24B), C23(H23A,H23B), C22(H22A,H22B)
3.b Aromatic/amide H refined with riding coordinates:
 C8(H8), C2(H2)
3.c Idealised Me refined as rotating group:
 C12(H12A,H12B,H12C), C14(H14A,H14B,H14C), C10(H10A,H10B,H10C), C11(H11A,H11B,
 H11C)
;
_olex2_submission_special_instructions 'No special instructions were received'
_oxdiff_exptl_absorpt_empirical_details
;
Empirical correction (ABSPACK) includes:
- Absorption correction using spherical harmonics
- Frame scaling
;
_oxdiff_exptl_absorpt_empirical_full_max 1.463
_oxdiff_exptl_absorpt_empirical_full_min 0.791

loop_
_space_group_symop_operation_xyz
'x, y, z'
'-x, y+1/2, -z+1/2'
'-x, -y, -z'
'x, -y-1/2, z-1/2'

loop_
_atom_site_label
_atom_site_type_symbol
_atom_site_fract_x
_atom_site_fract_y
_atom_site_fract_z
_atom_site_U_iso_or_equiv
_atom_site_adp_type
_atom_site_occupancy
_atom_site_site_symmetry_order
_atom_site_calc_flag
_atom_site_refinement_flags_posn
_atom_site_refinement_flags_adp
_atom_site_refinement_flags_occupancy
_atom_site_disorder_assembly
_atom_site_disorder_group
F4 F 0.57666(9) 0.64296(14) 0.55826(7) 0.0696(4) Uani 1 1 d . . . . .
F3 F 0.47305(9) 0.64884(16) 0.39793(8) 0.0764(4) Uani 1 1 d . . . . .
F2 F 0.96449(11) 0.60407(15) 0.87271(8) 0.0842(5) Uani 1 1 d . . . . .
F6 F 0.75663(10) 0.49534(17) 0.34226(7) 0.0842(5) Uani 1 1 d . . . . .
F5 F 0.86280(9) 0.51083(18) 0.50238(8) 0.0866(5) Uani 1 1 d . . . . .
F1 F 0.80272(11) 0.65529(15) 0.84812(8) 0.0812(5) Uani 1 1 d . . . . .
N2 N 0.87331(12) 0.72198(19) 0.74699(9) 0.0499(5) Uani 1 1 d . . . . .
N1 N 0.83895(13) 0.48295(19) 0.76427(10) 0.0552(5) Uani 1 1 d . . . . .
N3 N 0.55749(13) 0.5674(2) 0.27712(10) 0.0620(5) Uani 1 1 d . U . . .
C15 C 0.72395(14) 0.5775(2) 0.53657(11) 0.0463(5) Uani 1 1 d . . . . .
C5 C 0.78220(14) 0.5859(2) 0.62800(11) 0.0452(5) Uani 1 1 d . . . . .
C6 C 0.82347(14) 0.7091(2) 0.66070(11) 0.0468(5) Uani 1 1 d . . . . .
C4 C 0.79265(14) 0.4722(2) 0.67762(12) 0.0491(5) Uani 1 1 d . . . . .
C16 C 0.62344(15) 0.6071(2) 0.50520(12) 0.0476(5) Uani 1 1 d . . . . .
C18 C 0.60978(14) 0.5718(2) 0.36134(11) 0.0479(5) Uani 1 1 d . . . . .
C17 C 0.56871(14) 0.6076(2) 0.42182(12) 0.0497(5) Uani 1 1 d . . . . .
C7 C 0.83188(16) 0.8335(2) 0.62283(13) 0.0554(6) Uani 1 1 d . . . . .
C19 C 0.71070(15) 0.5386(2) 0.39427(12) 0.0537(6) Uani 1 1 d . . . . .
C3 C 0.76882(16) 0.3347(2) 0.65765(14) 0.0569(6) Uani 1 1 d . . . . .
C20 C 0.76519(14) 0.5438(2) 0.47764(12) 0.0533(6) Uani 1 1 d . . . . .
C9 C 0.91057(15) 0.8474(3) 0.76184(14) 0.0583(6) Uani 1 1 d . . . . .
C8 C 0.88616(17) 0.9166(3) 0.68655(15) 0.0632(6) Uani 1 1 d . . . . .
H8 H 0.903819 1.004805 0.680488 0.076 Uiso 1 1 calc R U . . .
C1 C 0.84257(19) 0.3588(3) 0.79693(15) 0.0684(7) Uani 1 1 d . . . . .
C12 C 0.72530(19) 0.2700(3) 0.57464(15) 0.0698(7) Uani 1 1 d . . . . .
H12A H 0.666173 0.317623 0.541834 0.105 Uiso 1 1 calc R U . . .
H12B H 0.708315 0.178592 0.581528 0.105 Uiso 1 1 calc R U . . .
H12C H 0.773278 0.271828 0.546911 0.105 Uiso 1 1 calc R U . . .
C25 C 0.59777(18) 0.6312(3) 0.21811(13) 0.0682(7) Uani 1 1 d . . . . .
H25A H 0.669152 0.645175 0.244995 0.082 Uiso 1 1 calc R U . . .
H25B H 0.566462 0.718131 0.201782 0.082 Uiso 1 1 calc R U . . .
C2 C 0.80085(19) 0.2678(3) 0.73292(16) 0.0715(7) Uani 1 1 d . . . . .
H2 H 0.795316 0.175859 0.739669 0.086 Uiso 1 1 calc R U . . .
C14 C 0.7949(2) 0.8713(3) 0.53291(15) 0.0772(8) Uani 1 1 d . . . . .
H14A H 0.827722 0.817084 0.503836 0.116 Uiso 1 1 calc R U . . .
H14B H 0.809188 0.964213 0.527439 0.116 Uiso 1 1 calc R U . . .
H14C H 0.723985 0.856765 0.509568 0.116 Uiso 1 1 calc R U . . .
C10 C 0.96967(18) 0.8974(3) 0.84646(16) 0.0783(8) Uani 1 1 d . . . . .
H10A H 0.933898 0.879887 0.883569 0.117 Uiso 1 1 calc R U . . .
H10B H 0.980188 0.992262 0.844148 0.117 Uiso 1 1 calc R U . . .
H10C H 1.033135 0.852377 0.866367 0.117 Uiso 1 1 calc R U . . .
C21 C 0.45142(17) 0.5404(3) 0.24252(14) 0.0790(8) Uani 1 1 d . U . . .
H21A H 0.414760 0.624149 0.228429 0.095 Uiso 1 1 calc R U . . .
H21B H 0.430270 0.494018 0.283351 0.095 Uiso 1 1 calc R U . . .
C24 C 0.5792(2) 0.5467(3) 0.14319(15) 0.0783(8) Uani 1 1 d . . . . .
H24A H 0.615901 0.463111 0.158716 0.094 Uiso 1 1 calc R U . . .
H24B H 0.602976 0.592715 0.103759 0.094 Uiso 1 1 calc R U . . .
B1 B 0.87118(18) 0.6163(3) 0.81161(14) 0.0552(7) Uani 1 1 d . . . . .
C11 C 0.8850(3) 0.3324(3) 0.88893(17) 0.1003(10) Uani 1 1 d . . . . .
H11A H 0.953717 0.360287 0.910306 0.150 Uiso 1 1 calc R U . . .
H11B H 0.880805 0.238265 0.899070 0.150 Uiso 1 1 calc R U . . .
H11C H 0.847575 0.381898 0.916265 0.150 Uiso 1 1 calc R U . . .
C23 C 0.4690(2) 0.5174(4) 0.10295(16) 0.0970(10) Uani 1 1 d . U . . .
H23A H 0.458266 0.455863 0.056753 0.116 Uiso 1 1 calc R U . . .
H23B H 0.433118 0.599804 0.081334 0.116 Uiso 1 1 calc R U . . .
C22 C 0.4294(2) 0.4558(4) 0.16640(17) 0.1042(11) Uani 1 1 d . U . . .
H22A H 0.357561 0.443949 0.141066 0.125 Uiso 1 1 calc R U . . .
H22B H 0.459207 0.367960 0.182221 0.125 Uiso 1 1 calc R U . . .

loop_
_atom_site_aniso_label
_atom_site_aniso_U_11
_atom_site_aniso_U_22
_atom_site_aniso_U_33
_atom_site_aniso_U_23
_atom_site_aniso_U_13
_atom_site_aniso_U_12
F4 0.0598(8) 0.1080(11) 0.0467(7) -0.0117(7) 0.0257(6) 0.0101(7)
F3 0.0469(7) 0.1236(12) 0.0536(8) -0.0043(7) 0.0112(6) 0.0183(7)
F2 0.0813(10) 0.0980(11) 0.0479(8) -0.0068(7) -0.0093(7) 0.0159(8)
F6 0.0640(8) 0.1491(14) 0.0423(7) -0.0203(8) 0.0220(6) 0.0175(8)
F5 0.0504(8) 0.1616(15) 0.0441(7) -0.0038(8) 0.0117(6) 0.0293(8)
F1 0.1037(11) 0.0961(11) 0.0642(9) 0.0014(7) 0.0549(8) 0.0109(8)
N2 0.0437(9) 0.0694(13) 0.0347(9) -0.0072(8) 0.0114(7) -0.0020(9)
N1 0.0618(11) 0.0694(13) 0.0341(9) 0.0042(9) 0.0165(8) 0.0032(9)
N3 0.0520(11) 0.0956(15) 0.0326(9) -0.0012(9) 0.0076(8) -0.0160(10)
C15 0.0477(12) 0.0567(13) 0.0323(10) -0.0030(9) 0.0112(8) 0.0000(10)
C5 0.0427(11) 0.0618(14) 0.0323(10) -0.0016(10) 0.0147(8) 0.0035(10)
C6 0.0452(11) 0.0629(14) 0.0315(10) -0.0036(10) 0.0125(8) -0.0012(10)
C4 0.0489(12) 0.0623(15) 0.0363(11) -0.0020(10) 0.0150(9) 0.0015(10)
C16 0.0491(12) 0.0591(14) 0.0380(11) -0.0045(9) 0.0193(9) 0.0013(10)
C18 0.0479(12) 0.0596(14) 0.0324(11) -0.0034(9) 0.0091(9) -0.0049(10)
C17 0.0392(11) 0.0655(14) 0.0414(11) -0.0022(10) 0.0102(9) 0.0052(10)
C7 0.0577(13) 0.0637(15) 0.0482(13) -0.0010(11) 0.0229(10) -0.0019(11)
C19 0.0521(12) 0.0773(16) 0.0342(11) -0.0079(10) 0.0184(9) 0.0062(11)
C3 0.0581(13) 0.0648(16) 0.0521(13) -0.0028(11) 0.0246(10) -0.0022(11)
C20 0.0397(11) 0.0798(16) 0.0381(11) -0.0037(10) 0.0106(9) 0.0077(10)
C9 0.0466(12) 0.0767(17) 0.0526(14) -0.0164(12) 0.0185(10) -0.0082(11)
C8 0.0687(15) 0.0647(16) 0.0605(15) -0.0061(12) 0.0278(12) -0.0128(12)
C1 0.0818(16) 0.0762(18) 0.0489(14) 0.0141(13) 0.0248(12) 0.0049(14)
C12 0.0805(16) 0.0672(16) 0.0655(15) -0.0127(13) 0.0300(12) -0.0079(13)
C25 0.0680(15) 0.0917(19) 0.0416(12) 0.0011(12) 0.0149(11) -0.0171(13)
C2 0.0897(18) 0.0638(16) 0.0661(16) 0.0083(14) 0.0335(13) 0.0005(14)
C14 0.103(2) 0.0755(18) 0.0534(15) 0.0124(12) 0.0276(14) -0.0039(15)
C10 0.0605(15) 0.102(2) 0.0630(15) -0.0296(14) 0.0104(12) -0.0166(14)
C21 0.0549(14) 0.130(2) 0.0459(13) -0.0071(14) 0.0098(11) -0.0203(15)
C24 0.0888(18) 0.103(2) 0.0479(14) -0.0050(13) 0.0292(13) -0.0137(15)
B1 0.0558(15) 0.0770(19) 0.0307(12) -0.0003(12) 0.0123(11) 0.0077(13)
C11 0.138(3) 0.104(2) 0.0560(17) 0.0264(15) 0.0299(17) 0.006(2)
C23 0.098(2) 0.144(3) 0.0419(14) -0.0187(15) 0.0159(13) -0.0438(19)
C22 0.096(2) 0.157(3) 0.0569(16) -0.0279(18) 0.0226(15) -0.059(2)

loop_
_atom_type_symbol
_atom_type_description
_atom_type_scat_dispersion_real
_atom_type_scat_dispersion_imag
_atom_type_scat_source
C C 0.0033 0.0016 'International Tables Vol C Tables 4.2.6.8 and 6.1.1.4'
H H 0.0000 0.0000 'International Tables Vol C Tables 4.2.6.8 and 6.1.1.4'
B B 0.0013 0.0007 'International Tables Vol C Tables 4.2.6.8 and 6.1.1.4'
N N 0.0061 0.0033 'International Tables Vol C Tables 4.2.6.8 and 6.1.1.4'
F F 0.0171 0.0103 'International Tables Vol C Tables 4.2.6.8 and 6.1.1.4'

loop_
_geom_angle_atom_site_label_1
_geom_angle_atom_site_label_2
_geom_angle_atom_site_label_3
_geom_angle
_geom_angle_site_symmetry_1
_geom_angle_site_symmetry_3
_geom_angle_publ_flag
C6 N2 B1 124.47(18) . . ?
C9 N2 C6 107.73(17) . . ?
C9 N2 B1 127.29(18) . . ?
C4 N1 B1 124.50(18) . . ?
C1 N1 C4 107.71(19) . . ?
C1 N1 B1 127.62(18) . . ?
C18 N3 C25 120.57(17) . . ?
C18 N3 C21 122.92(17) . . ?
C21 N3 C25 113.80(18) . . ?
C16 C15 C5 121.23(17) . . ?
C20 C15 C5 123.91(17) . . ?
C20 C15 C16 114.84(17) . . ?
C6 C5 C15 118.22(18) . . ?
C6 C5 C4 122.13(17) . . ?
C4 C5 C15 119.65(18) . . ?
N2 C6 C7 107.94(18) . . ?
C5 C6 N2 119.44(18) . . ?
C5 C6 C7 132.52(18) . . ?
N1 C4 C3 108.20(18) . . ?
C5 C4 N1 119.63(19) . . ?
C5 C4 C3 132.09(19) . . ?
F4 C16 C15 119.10(17) . . ?
F4 C16 C17 117.78(17) . . ?
C17 C16 C15 123.06(17) . . ?
N3 C18 C17 124.76(18) . . ?
N3 C18 C19 121.58(18) . . ?
C19 C18 C17 113.66(17) . . ?
F3 C17 C16 117.86(17) . . ?
F3 C17 C18 119.61(17) . . ?
C16 C17 C18 122.49(17) . . ?
C6 C7 C14 129.4(2) . . ?
C8 C7 C6 106.06(19) . . ?
C8 C7 C14 124.5(2) . . ?
F6 C19 C18 118.78(17) . . ?
F6 C19 C20 118.17(17) . . ?
C20 C19 C18 123.02(18) . . ?
C4 C3 C12 129.2(2) . . ?
C2 C3 C4 105.5(2) . . ?
C2 C3 C12 125.1(2) . . ?
F5 C20 C15 119.26(17) . . ?
F5 C20 C19 117.86(17) . . ?
C19 C20 C15 122.86(18) . . ?
N2 C9 C8 109.23(19) . . ?
N2 C9 C10 123.2(2) . . ?
C8 C9 C10 127.6(2) . . ?
C7 C8 C9 109.0(2) . . ?
C7 C8 H8 125.5 . . ?
C9 C8 H8 125.5 . . ?
N1 C1 C2 109.1(2) . . ?
N1 C1 C11 122.6(2) . . ?
C2 C1 C11 128.3(3) . . ?
C3 C12 H12A 109.5 . . ?
C3 C12 H12B 109.5 . . ?
C3 C12 H12C 109.5 . . ?
H12A C12 H12B 109.5 . . ?
H12A C12 H12C 109.5 . . ?
H12B C12 H12C 109.5 . . ?
N3 C25 H25A 109.5 . . ?
N3 C25 H25B 109.5 . . ?
N3 C25 C24 110.9(2) . . ?
H25A C25 H25B 108.1 . . ?
C24 C25 H25A 109.5 . . ?
C24 C25 H25B 109.5 . . ?
C3 C2 C1 109.5(2) . . ?
C3 C2 H2 125.3 . . ?
C1 C2 H2 125.3 . . ?
C7 C14 H14A 109.5 . . ?
C7 C14 H14B 109.5 . . ?
C7 C14 H14C 109.5 . . ?
H14A C14 H14B 109.5 . . ?
H14A C14 H14C 109.5 . . ?
H14B C14 H14C 109.5 . . ?
C9 C10 H10A 109.5 . . ?
C9 C10 H10B 109.5 . . ?
C9 C10 H10C 109.5 . . ?
H10A C10 H10B 109.5 . . ?
H10A C10 H10C 109.5 . . ?
H10B C10 H10C 109.5 . . ?
N3 C21 H21A 109.8 . . ?
N3 C21 H21B 109.8 . . ?
N3 C21 C22 109.6(2) . . ?
H21A C21 H21B 108.2 . . ?
C22 C21 H21A 109.8 . . ?
C22 C21 H21B 109.8 . . ?
C25 C24 H24A 109.6 . . ?
C25 C24 H24B 109.6 . . ?
C25 C24 C23 110.4(2) . . ?
H24A C24 H24B 108.1 . . ?
C23 C24 H24A 109.6 . . ?
C23 C24 H24B 109.6 . . ?
F2 B1 F1 109.09(18) . . ?
F2 B1 N2 110.5(2) . . ?
F2 B1 N1 110.71(19) . . ?
F1 B1 N2 109.13(19) . . ?
F1 B1 N1 110.55(19) . . ?
N2 B1 N1 106.82(16) . . ?
C1 C11 H11A 109.5 . . ?
C1 C11 H11B 109.5 . . ?
C1 C11 H11C 109.5 . . ?
H11A C11 H11B 109.5 . . ?
H11A C11 H11C 109.5 . . ?
H11B C11 H11C 109.5 . . ?
C24 C23 H23A 109.7 . . ?
C24 C23 H23B 109.7 . . ?
C24 C23 C22 109.9(2) . . ?
H23A C23 H23B 108.2 . . ?
C22 C23 H23A 109.7 . . ?
C22 C23 H23B 109.7 . . ?
C21 C22 C23 112.3(3) . . ?
C21 C22 H22A 109.1 . . ?
C21 C22 H22B 109.1 . . ?
C23 C22 H22A 109.1 . . ?
C23 C22 H22B 109.1 . . ?
H22A C22 H22B 107.9 . . ?

loop_
_geom_bond_atom_site_label_1
_geom_bond_atom_site_label_2
_geom_bond_distance
_geom_bond_site_symmetry_2
_geom_bond_publ_flag
F4 C16 1.350(2) . ?
F3 C17 1.345(2) . ?
F2 B1 1.382(3) . ?
F6 C19 1.348(2) . ?
F5 C20 1.347(2) . ?
F1 B1 1.387(3) . ?
N2 C6 1.404(2) . ?
N2 C9 1.347(3) . ?
N2 B1 1.536(3) . ?
N1 C4 1.402(2) . ?
N1 C1 1.351(3) . ?
N1 B1 1.541(3) . ?
N3 C18 1.374(2) . ?
N3 C25 1.470(3) . ?
N3 C21 1.445(3) . ?
C15 C5 1.497(3) . ?
C15 C16 1.376(3) . ?
C15 C20 1.376(3) . ?
C5 C6 1.392(3) . ?
C5 C4 1.393(3) . ?
C6 C7 1.424(3) . ?
C4 C3 1.424(3) . ?
C16 C17 1.368(3) . ?
C18 C17 1.403(3) . ?
C18 C19 1.390(3) . ?
C7 C8 1.373(3) . ?
C7 C14 1.492(3) . ?
C19 C20 1.368(3) . ?
C3 C12 1.486(3) . ?
C3 C2 1.380(3) . ?
C9 C8 1.395(3) . ?
C9 C10 1.485(3) . ?
C8 H8 0.9300 . ?
C1 C2 1.387(4) . ?
C1 C11 1.501(3) . ?
C12 H12A 0.9600 . ?
C12 H12B 0.9600 . ?
C12 H12C 0.9600 . ?
C25 H25A 0.9700 . ?
C25 H25B 0.9700 . ?
C25 C24 1.479(3) . ?
C2 H2 0.9300 . ?
C14 H14A 0.9600 . ?
C14 H14B 0.9600 . ?
C14 H14C 0.9600 . ?
C10 H10A 0.9600 . ?
C10 H10B 0.9600 . ?
C10 H10C 0.9600 . ?
C21 H21A 0.9700 . ?
C21 H21B 0.9700 . ?
C21 C22 1.491(4) . ?
C24 H24A 0.9700 . ?
C24 H24B 0.9700 . ?
C24 C23 1.509(4) . ?
C11 H11A 0.9600 . ?
C11 H11B 0.9600 . ?
C11 H11C 0.9600 . ?
C23 H23A 0.9700 . ?
C23 H23B 0.9700 . ?
C23 C22 1.519(4) . ?
C22 H22A 0.9700 . ?
C22 H22B 0.9700 . ?

loop_
_geom_torsion_atom_site_label_1
_geom_torsion_atom_site_label_2
_geom_torsion_atom_site_label_3
_geom_torsion_atom_site_label_4
_geom_torsion
_geom_torsion_site_symmetry_1
_geom_torsion_site_symmetry_2
_geom_torsion_site_symmetry_3
_geom_torsion_site_symmetry_4
_geom_torsion_publ_flag
F4 C16 C17 F3 2.6(3) . . . . ?
F4 C16 C17 C18 -179.86(19) . . . . ?
F6 C19 C20 F5 2.8(3) . . . . ?
F6 C19 C20 C15 -175.4(2) . . . . ?
N2 C6 C7 C8 0.2(2) . . . . ?
N2 C6 C7 C14 178.0(2) . . . . ?
N2 C9 C8 C7 0.4(3) . . . . ?
N1 C4 C3 C12 -175.7(2) . . . . ?
N1 C4 C3 C2 0.5(2) . . . . ?
N1 C1 C2 C3 -0.6(3) . . . . ?
N3 C18 C17 F3 -4.3(3) . . . . ?
N3 C18 C17 C16 178.3(2) . . . . ?
N3 C18 C19 F6 -3.0(3) . . . . ?
N3 C18 C19 C20 179.1(2) . . . . ?
N3 C25 C24 C23 56.1(3) . . . . ?
N3 C21 C22 C23 -54.4(4) . . . . ?
C15 C5 C6 N2 176.17(16) . . . . ?
C15 C5 C6 C7 -8.1(3) . . . . ?
C15 C5 C4 N1 -173.97(17) . . . . ?
C15 C5 C4 C3 9.8(3) . . . . ?
C15 C16 C17 F3 -174.6(2) . . . . ?
C15 C16 C17 C18 2.9(3) . . . . ?
C5 C15 C16 F4 -0.7(3) . . . . ?
C5 C15 C16 C17 176.4(2) . . . . ?
C5 C15 C20 F5 2.8(3) . . . . ?
C5 C15 C20 C19 -179.0(2) . . . . ?
C5 C6 C7 C8 -175.9(2) . . . . ?
C5 C6 C7 C14 1.8(4) . . . . ?
C5 C4 C3 C12 0.9(4) . . . . ?
C5 C4 C3 C2 177.0(2) . . . . ?
C6 N2 C9 C8 -0.2(2) . . . . ?
C6 N2 C9 C10 -179.0(2) . . . . ?
C6 N2 B1 F2 139.88(19) . . . . ?
C6 N2 B1 F1 -100.2(2) . . . . ?
C6 N2 B1 N1 19.4(3) . . . . ?
C6 C5 C4 N1 5.3(3) . . . . ?
C6 C5 C4 C3 -170.9(2) . . . . ?
C6 C7 C8 C9 -0.3(3) . . . . ?
C4 N1 C1 C2 0.9(3) . . . . ?
C4 N1 C1 C11 -178.3(2) . . . . ?
C4 N1 B1 F2 -137.4(2) . . . . ?
C4 N1 B1 F1 101.5(2) . . . . ?
C4 N1 B1 N2 -17.1(3) . . . . ?
C4 C5 C6 N2 -3.1(3) . . . . ?
C4 C5 C6 C7 172.6(2) . . . . ?
C4 C3 C2 C1 0.1(3) . . . . ?
C16 C15 C5 C6 -86.9(2) . . . . ?
C16 C15 C5 C4 92.4(2) . . . . ?
C16 C15 C20 F5 -178.8(2) . . . . ?
C16 C15 C20 C19 -0.6(3) . . . . ?
C18 N3 C25 C24 139.9(2) . . . . ?
C18 N3 C21 C22 -142.3(3) . . . . ?
C18 C19 C20 F5 -179.3(2) . . . . ?
C18 C19 C20 C15 2.5(4) . . . . ?
C17 C18 C19 F6 176.3(2) . . . . ?
C17 C18 C19 C20 -1.6(3) . . . . ?
C19 C18 C17 F3 176.45(19) . . . . ?
C19 C18 C17 C16 -1.0(3) . . . . ?
C20 C15 C5 C6 91.4(3) . . . . ?
C20 C15 C5 C4 -89.3(3) . . . . ?
C20 C15 C16 F4 -179.17(19) . . . . ?
C20 C15 C16 C17 -2.0(3) . . . . ?
C9 N2 C6 C5 176.72(17) . . . . ?
C9 N2 C6 C7 0.0(2) . . . . ?
C9 N2 B1 F2 -49.4(3) . . . . ?
C9 N2 B1 F1 70.6(3) . . . . ?
C9 N2 B1 N1 -169.87(18) . . . . ?
C1 N1 C4 C5 -177.91(19) . . . . ?
C1 N1 C4 C3 -0.8(2) . . . . ?
C1 N1 B1 F2 47.8(3) . . . . ?
C1 N1 B1 F1 -73.3(3) . . . . ?
C1 N1 B1 N2 168.1(2) . . . . ?
C12 C3 C2 C1 176.4(2) . . . . ?
C25 N3 C18 C17 131.9(2) . . . . ?
C25 N3 C18 C19 -48.9(3) . . . . ?
C25 N3 C21 C22 56.3(3) . . . . ?
C25 C24 C23 C22 -54.6(4) . . . . ?
C14 C7 C8 C9 -178.2(2) . . . . ?
C10 C9 C8 C7 179.1(2) . . . . ?
C21 N3 C18 C17 -28.3(4) . . . . ?
C21 N3 C18 C19 151.0(2) . . . . ?
C21 N3 C25 C24 -58.3(3) . . . . ?
C24 C23 C22 C21 54.4(4) . . . . ?
B1 N2 C6 C5 -11.0(3) . . . . ?
B1 N2 C6 C7 172.30(18) . . . . ?
B1 N2 C9 C8 -172.23(19) . . . . ?
B1 N2 C9 C10 8.9(3) . . . . ?
B1 N1 C4 C5 6.4(3) . . . . ?
B1 N1 C4 C3 -176.51(18) . . . . ?
B1 N1 C1 C2 176.4(2) . . . . ?
B1 N1 C1 C11 -2.8(4) . . . . ?
C11 C1 C2 C3 178.5(3) . . . . ?
